data_2300269
loop_
_publ_author_name
'Fortes, A. D.'
'Wood, I. G.'
'Knight, K. S.'

_publ_section_title
;
 The crystal structure of perdeuterated methanol hemiammoniate
 (CD~3~OD&#x00B7;0.5ND~3~) determined from neutron powder diffraction
 data at 4.2 and 180K
;
_journal_issue 2
_journal_name_full 'Journal of Applied Crystallography'
_journal_page_first 328
_journal_page_last 336
_journal_paper_doi 10.1107/S0021889810005595
_journal_volume 43
_journal_year 2010
_chemical_formula_sum 'C2 D11 N O2'
_chemical_formula_weight 92.18
_chemical_name_systematic ' ?'
_space_group_IT_number 33
_symmetry_cell_setting orthorhombic
_symmetry_space_group_name_Hall 'P -2ac -2n'
_symmetry_space_group_name_H-M 'P n 21 a'
_cell_angle_alpha 90.0
_cell_angle_beta 90.0
_cell_angle_gamma 90.0
_cell_formula_units_Z 4
_cell_length_a 12.90413(16)
_cell_length_b 8.96975(8)
_cell_length_c 4.79198(4)
_cell_volume 554.656(10)
_pd_block_id 2009-09-02T21:50|METHANOL_HEMIAMMONIA_phase2|Fortes||
_pd_phase_name 'methanol hemiammoniate'
_cod_data_source_file db5076.cif
_cod_data_source_block METHANOL_HEMIAMMONIA_phase_2_180
_cod_depositor_comments
;
The following automatic conversions were performed:
'_geom_angle_publ_flag' value 'N' changed to 'n' according to
'/home/saulius/struct/CIF-dictionaries/cif_core.dic' dictionary named
'cif_core.dic' version 2.4.1 from 2010-06-29 (83
times).

'_geom_bond_publ_flag' value 'N' changed to 'n' according to
'/home/saulius/struct/CIF-dictionaries/cif_core.dic' dictionary named
'cif_core.dic' version 2.4.1 from 2010-06-29 (124 times).

Automatic conversion script
Id: cif_fix_enum 1527 2010-12-29 10:47:43Z saulius 
;
_cod_original_cell_volume 554.656(7)
_cod_original_formula_sum 'C2 D11.00 N O2'
_cod_database_code 2300269

loop_
_symmetry_equiv_pos_site_id
_symmetry_equiv_pos_as_xyz
1 +x,+y,+z
2 -x+1/2,+y+1/2,+z+1/2
3 -x,+y+1/2,-z
4 +x+1/2,+y,-z+1/2

loop_
_atom_site_type_symbol
_atom_site_label
_atom_site_fract_x
_atom_site_fract_y
_atom_site_fract_z
_atom_site_occupancy
_atom_site_thermal_displace_type
_atom_site_U_iso_or_equiv
_atom_site_symmetry_multiplicity
C C1 0.54493(21) 0.22381(32) 0.0534(5) 1.0 Uiso 0.0488(10) 4
O O1 0.56839(25) 0.2320(4) 0.3440(4) 1.0 Uiso 0.0391(11) 4
D D1 0.5729(6) 0.3236(6) -0.0472(9) 0.607(6) Uiso 0.0681(24) 4
D D2 0.46209(24) 0.2152(11) 0.0374(9) 0.607(6) Uiso 0.0501(22) 4
D D3 0.5823(6) 0.1263(7) -0.0325(10) 0.607(6) Uiso 0.0796(25) 4
D D4 0.58557(24) 0.3345(4) 0.3991(6) 1.0 Uiso 0.0256(9) 4
N N1 0.61410(17) 0.52475(27) 0.4604(4) 1.0 Uiso 0.0346(8) 4
D D5 0.65928(21) 0.5300(5) 0.6305(5) 1.0 Uiso 0.0524(12) 4
D D6 0.55341(17) 0.5941(4) 0.4829(7) 1.0 Uiso 0.0613(14) 4
D D7 0.65581(26) 0.5556(5) 0.2934(5) 1.0 Uiso 0.0531(13) 4
C C2 0.18403(21) 0.90411(29) 0.0101(6) 1.0 Uiso 0.0712(16) 4
O O2 0.22946(25) 1.04796(26) 0.0361(6) 1.0 Uiso 0.0355(12) 4
D D8 0.1110(4) 0.9120(6) -0.0899(18) 0.515(8) Uiso 0.082(4) 4
D D9 0.1744(6) 0.8626(5) 0.2255(8) 0.515(8) Uiso 0.0512(33) 4
D D10 0.2370(4) 0.8328(4) -0.0995(15) 0.515(8) Uiso 0.0273(23) 4
D D11 0.17605(26) 1.1255(4) 0.0667(7) 1.0 Uiso 0.0471(11) 4
D D1b 0.4955(8) 0.3167(8) 0.0012(9) 0.393(6) Uiso 0.053(4) 4
D D2b 0.5058(9) 0.1194(7) 0.0148(10) 0.393(6) Uiso 0.0409(32) 4
D D3b 0.61665(29) 0.2290(15) -0.0617(7) 0.393(6) Uiso 0.0457(32) 4
D D8b 0.1824(8) 0.8753(7) -0.2093(8) 0.485(8) Uiso 0.0558(34) 4
D D9b 0.1063(4) 0.9081(5) 0.0923(21) 0.485(8) Uiso 0.0696(35) 4
D D10b 0.2308(5) 0.8254(4) 0.1247(22) 0.485(8) Uiso 0.141(5) 4

loop_
_atom_type_symbol
_atom_type_number_in_cell
D 44.0
C 8.0
O 8.0
N 4.0

loop_
_geom_angle_atom_site_label_1
_geom_angle_atom_site_label_2
_geom_angle_atom_site_label_3
_geom_angle
_geom_angle_site_symmetry_1
_geom_angle_site_symmetry_2
_geom_angle_site_symmetry_3
_geom_angle_publ_flag
O1 C1 D1 108.82(28) 1_555 . 1_555 n
O1 C1 D2 106.54(26) 1_555 . 1_555 n
O1 C1 D3 108.62(29) 1_555 . 1_555 n
O1 C1 D1b 108.19(19) 1_555 . 1_555 n
O1 C1 D2b 108.13(19) 1_555 . 1_555 n
O1 C1 D3b 108.35(19) 1_555 . 1_555 n
D1 C1 D2 111.08(25) 1_555 . 1_555 n
D1 C1 D3 110.63(23) 1_555 . 1_555 n
D1 C1 D1b 56.8(4) 1_555 . 1_555 n
D1 C1 D2b 143.0(4) 1_555 . 1_555 n
D1 C1 D3b 56.6(4) 1_555 . 1_555 n
D2 C1 D3 111.00(25) 1_555 . 1_555 n
D2 C1 D1b 56.7(4) 1_555 . 1_555 n
D2 C1 D2b 57.4(4) 1_555 . 1_555 n
D2 C1 D3b 145.10(34) 1_555 . 1_555 n
D3 C1 D1b 143.2(4) 1_555 . 1_555 n
D3 C1 D2b 56.0(4) 1_555 . 1_555 n
D3 C1 D3b 57.1(4) 1_555 . 1_555 n
D1b C1 D2b 110.72(22) 1_555 . 1_555 n
D1b C1 D3b 110.81(22) 1_555 . 1_555 n
D2b C1 D3b 110.53(21) 1_555 . 1_555 n
C1 O1 D4 111.03(31) 1_555 . 1_555 n
C1 D1 D1b 61.60(24) 1_555 . 1_555 n
C1 D1 D3b 61.72(27) 1_555 . 1_555 n
D1b D1 D3b 120.2(4) 1_555 . 1_555 n
C1 D2 D1b 61.87(24) 1_555 . 1_555 n
C1 D2 D2b 61.58(24) 1_555 . 1_555 n
D1b D2 D2b 119.49(34) 1_555 . 1_555 n
C1 D3 D2b 62.01(24) 1_555 . 1_555 n
C1 D3 D3b 61.38(27) 1_555 . 1_555 n
D2b D3 D3b 120.3(4) 1_555 . 1_555 n
D5 N1 D6 109.63(22) 1_555 . 1_555 n
D5 N1 D7 108.87(22) 1_555 . 1_555 n
D6 N1 D7 109.44(22) 1_555 . 1_555 n
O2 C2 D8 110.23(31) 1_555 . 1_555 n
O2 C2 D9 105.68(28) 1_555 . 1_555 n
O2 C2 D10 108.73(29) 1_555 . 1_555 n
O2 C2 D8b 108.02(20) 1_555 . 1_555 n
O2 C2 D9b 108.75(20) 1_555 . 1_555 n
O2 C2 D10b 108.54(20) 1_555 . 1_555 n
D8 C2 D9 110.18(25) 1_555 . 1_555 n
D8 C2 D10 112.62(26) 1_555 . 1_555 n
D8 C2 D8b 63.9(4) 1_555 . 1_555 n
D8 C2 D9b 48.4(4) 1_555 . 1_555 n
D8 C2 D10b 140.5(4) 1_555 . 1_555 n
D9 C2 D10 109.15(25) 1_555 . 1_555 n
D9 C2 D8b 145.6(4) 1_555 . 1_555 n
D9 C2 D9b 64.2(4) 1_555 . 1_555 n
D9 C2 D10b 50.7(4) 1_555 . 1_555 n
D10 C2 D8b 52.8(4) 1_555 . 1_555 n
D10 C2 D9b 142.2(4) 1_555 . 1_555 n
D10 C2 D10b 60.2(4) 1_555 . 1_555 n
D8b C2 D9b 110.17(22) 1_555 . 1_555 n
D8b C2 D10b 110.40(22) 1_555 . 1_555 n
D9b C2 D10b 110.88(22) 1_555 . 1_555 n
C2 O2 D11 111.29(29) 1_555 . 1_555 n
C2 D8 D8b 59.05(24) 1_555 . 1_555 n
C2 D8 D9b 66.89(27) 1_555 . 1_555 n
D8b D8 D9b 123.2(4) 1_555 . 1_555 n
C2 D9 D9b 56.78(23) 1_555 . 1_555 n
C2 D9 D10b 63.25(27) 1_555 . 1_555 n
D9b D9 D10b 115.50(35) 1_555 . 1_555 n
C2 D10 D8b 64.12(26) 1_555 . 1_555 n
C2 D10 D10b 60.16(26) 1_555 . 1_555 n
D8b D10 D10b 121.1(4) 1_555 . 1_555 n
C1 D1b D1 61.57(26) 1_555 . 1_555 n
C1 D1b D2 61.46(25) 1_555 . 1_555 n
D1 D1b D2 120.14(35) 1_555 . 1_555 n
C1 D2b D2 61.06(24) 1_555 . 1_555 n
C1 D2b D3 61.99(27) 1_555 . 1_555 n
D2 D2b D3 120.2(4) 1_555 . 1_555 n
C1 D3b D1 61.72(24) 1_555 . 1_555 n
C1 D3b D3 61.51(24) 1_555 . 1_555 n
D1 D3b D3 119.59(34) 1_555 . 1_555 n
C2 D8b D8 57.06(23) 1_555 . 1_555 n
C2 D8b D10 63.12(26) 1_555 . 1_555 n
D8 D8b D10 115.84(35) 1_555 . 1_555 n
C2 D9b D8 64.75(26) 1_555 . 1_555 n
C2 D9b D9 59.01(26) 1_555 . 1_555 n
D8 D9b D9 120.7(4) 1_555 . 1_555 n
C2 D10b D9 66.04(27) 1_555 . 1_555 n
C2 D10b D10 59.66(24) 1_555 . 1_555 n
D9 D10b D10 123.3(4) 1_555 . 1_555 n

loop_
_geom_bond_atom_site_label_1
_geom_bond_atom_site_label_2
_geom_bond_distance
_geom_bond_site_symmetry_1
_geom_bond_site_symmetry_2
_geom_bond_publ_flag
C1 O1 1.4267(22) . 1_555 n
C1 D1 1.0784(27) . 1_555 n
C1 D2 1.0745(26) . 1_555 n
C1 D3 1.0797(27) . 1_555 n
C1 D4 2.001(4) . 1_555 n
C1 D1b 1.0787(17) . 1_555 n
C1 D2b 1.0799(17) . 1_555 n
C1 D3b 1.0784(16) . 1_555 n
O1 C1 1.4267(22) . 1_555 n
O1 D1 2.0473(32) . 1_555 n
O1 D2 2.0158(31) . 1_555 n
O1 D3 2.0458(33) . 1_555 n
O1 D4 0.9819(27) . 1_555 n
O1 D11 1.740(5) . 4_545 n
O1 D1b 2.0397(18) . 1_555 n
O1 D2b 2.0398(18) . 1_555 n
O1 D3b 2.0415(18) . 1_555 n
D1 C1 1.0784(27) . 1_555 n
D1 O1 2.0473(32) . 1_555 n
D1 D2 1.7752(8) . 1_555 n
D1 D3 1.7746(8) . 1_555 n
D1 D1b 1.026(7) . 1_555 n
D1 D3b 1.022(7) . 1_555 n
D2 C1 1.0745(26) . 1_555 n
D2 O1 2.0158(31) . 1_555 n
D2 D1 1.7752(8) . 1_555 n
D2 D3 1.7754(8) . 1_555 n
D2 D1b 1.022(7) . 1_555 n
D2 D2b 1.034(7) . 1_555 n
D3 C1 1.0797(27) . 1_555 n
D3 O1 2.0458(33) . 1_555 n
D3 D1 1.7746(8) . 1_555 n
D3 D2 1.7754(8) . 1_555 n
D3 D2b 1.014(7) . 1_555 n
D3 D3b 1.032(7) . 1_555 n
D4 C1 2.001(4) . 1_555 n
D4 O1 0.9819(27) . 1_555 n
D4 N1 1.770(4) . 1_555 n
N1 D4 1.770(4) . 1_555 n
N1 D5 1.0034(16) . 1_555 n
N1 D6 1.0061(16) . 1_555 n
N1 D7 1.0035(16) . 1_555 n
D5 N1 1.0034(16) . 1_555 n
D5 D6 1.6423(18) . 1_555 n
D5 D7 1.6325(18) . 1_555 n
D6 N1 1.0061(16) . 1_555 n
D6 D5 1.6423(18) . 1_555 n
D6 D7 1.6404(18) . 1_555 n
D7 N1 1.0035(16) . 1_555 n
D7 D5 1.6325(18) . 1_555 n
D7 D6 1.6404(18) . 1_555 n
C2 O2 1.4227(23) . 1_555 n
C2 D8 1.0598(28) . 1_555 n
C2 D9 1.1044(28) . 1_555 n
C2 D10 1.0737(28) . 1_555 n
C2 D11 2.007(4) . 1_555 n
C2 D8b 1.0831(17) . 1_555 n
C2 D9b 1.0777(17) . 1_555 n
C2 D10b 1.0792(17) . 1_555 n
O2 C2 1.4227(23) . 1_555 n
O2 D8 2.0469(35) . 1_555 n
O2 D9 2.0231(33) . 1_555 n
O2 D10 2.0391(33) . 1_555 n
O2 D11 0.9899(27) . 1_555 n
O2 D8b 2.0372(18) . 1_555 n
O2 D9b 2.0424(18) . 1_555 n
O2 D10b 2.0408(18) . 1_555 n
D8 C2 1.0598(28) . 1_555 n
D8 O2 2.0469(35) . 1_555 n
D8 D9 1.7749(8) . 1_555 n
D8 D10 1.7752(8) . 1_555 n
D8 D8b 1.134(6) . 1_555 n
D8 D9b 0.876(7) . 1_555 n
D9 C2 1.1044(28) . 1_555 n
D9 O2 2.0231(33) . 1_555 n
D9 D8 1.7749(8) . 1_555 n
D9 D10 1.7749(8) . 1_555 n
D9 D9b 1.160(7) . 1_555 n
D9 D10b 0.935(8) . 1_555 n
D10 C2 1.0737(28) . 1_555 n
D10 O2 2.0391(33) . 1_555 n
D10 D8 1.7752(8) . 1_555 n
D10 D9 1.7749(8) . 1_555 n
D10 D8b 0.958(7) . 1_555 n
D10 D10b 1.079(7) . 1_555 n
D11 O1 1.740(5) . 4_465 n
D11 C2 2.007(4) . 1_555 n
D11 O2 0.9899(27) . 1_555 n
D1b C1 1.0787(17) . 1_555 n
D1b O1 2.0397(18) . 1_555 n
D1b D1 1.026(7) . 1_555 n
D1b D2 1.022(7) . 1_555 n
D1b D2b 1.7760(18) . 1_555 n
D1b D3b 1.7757(18) . 1_555 n
D2b C1 1.0799(17) . 1_555 n
D2b O1 2.0398(18) . 1_555 n
D2b D2 1.034(7) . 1_555 n
D2b D3 1.014(7) . 1_555 n
D2b D1b 1.7760(18) . 1_555 n
D2b D3b 1.7737(18) . 1_555 n
D3b C1 1.0784(16) . 1_555 n
D3b O1 2.0415(18) . 1_555 n
D3b D1 1.022(7) . 1_555 n
D3b D3 1.032(7) . 1_555 n
D3b D1b 1.7757(18) . 1_555 n
D3b D2b 1.7737(18) . 1_555 n
D8b C2 1.0831(17) . 1_555 n
D8b O2 2.0372(18) . 1_555 n
D8b D8 1.134(6) . 1_555 n
D8b D10 0.958(7) . 1_555 n
D8b D9b 1.7718(18) . 1_555 n
D8b D10b 1.7755(18) . 1_555 n
D9b C2 1.0777(17) . 1_555 n
D9b O2 2.0424(18) . 1_555 n
D9b D8 0.876(7) . 1_555 n
D9b D9 1.160(7) . 1_555 n
D9b D8b 1.7718(18) . 1_555 n
D9b D10b 1.7763(18) . 1_555 n
D10b C2 1.0792(17) . 1_555 n
D10b O2 2.0408(18) . 1_555 n
D10b D9 0.935(8) . 1_555 n
D10b D10 1.079(7) . 1_555 n
D10b D8b 1.7755(18) . 1_555 n
D10b D9b 1.7763(18) . 1_555 n

loop_
_pd_block_diffractogram_id
2009-09-02T21:50|METHANOL_HEMIAMMONIA_H_02|Fortes|HRPD
2009-09-02T21:50|METHANOL_HEMIAMMONIA_H_03|Fortes|HRPD
2009-09-02T21:50|METHANOL_HEMIAMMONIA_H_04|Fortes|HRPD
2009-09-02T21:50|METHANOL_HEMIAMMONIA_H_05|Fortes|HRPD
2009-09-02T21:50|METHANOL_HEMIAMMONIA_H_07|Fortes|HRPD
